data_7155367
loop_
_publ_author_name
'Piens, Nicola'
'De Craene, Sven'
'Franceus, Jorick'
'Mollet, Karen'
'Van Hecke, Kristof'
'Desmet, Tom'
'D'hooghe, Matthias'

_publ_section_title
;
 Diastereoselective synthesis of
 3-acetoxy-4-(3-aryloxiran-2-yl)azetidin-2-ones and their transformation
 into 3,4-oxolane-fused bicyclic \b-lactams.
;
_journal_issue 47
_journal_name_full 'Organic &amp; biomolecular chemistry'
_journal_page_first 11279
_journal_page_last 11288
_journal_paper_doi 10.1039/c6ob02221a
_journal_volume 14
_journal_year 2016
_chemical_absolute_configuration ad
_chemical_formula_moiety 'C14 H17 N O3'
_chemical_formula_sum 'C14 H17 N O3'
_chemical_formula_weight 247.29
_chemical_name_systematic
;
 ?
;
_space_group_crystal_system orthorhombic
_space_group_IT_number 33
_space_group_name_Hall 'P 2c -2n'
_space_group_name_H-M_alt 'P n a 21'
_symmetry_space_group_name_Hall 'P 2c -2n'
_symmetry_space_group_name_H-M 'P n a 21'
_atom_sites_solution_hydrogens geom
_atom_sites_solution_primary direct
_audit_creation_date 2015-03-11
_audit_creation_method
;
Olex2 1.2
(compiled 2015.01.26 svn.r3151 for OlexSys, GUI svn.r4998)
;
_audit_update_record
;
2015-05-14 deposited with the CCDC.
2016-11-08 downloaded from the CCDC.
;
_cell_angle_alpha 90
_cell_angle_beta 90
_cell_angle_gamma 90
_cell_formula_units_Z 4
_cell_length_a 16.3439(5)
_cell_length_b 5.9484(2)
_cell_length_c 12.9762(5)
_cell_measurement_reflns_used 2647
_cell_measurement_temperature 100.0(1)
_cell_measurement_theta_max 73.8230
_cell_measurement_theta_min 5.3910
_cell_volume 1261.55(8)
_computing_cell_refinement
;
CrysAlisPro, Agilent Technologies,
Version 1.171.37.35 (release 13-08-2014 CrysAlis171 .NET)
(compiled Aug 13 2014,18:06:01)
;
_computing_data_collection
;
CrysAlisPro, Agilent Technologies,
Version 1.171.37.35 (release 13-08-2014 CrysAlis171 .NET)
(compiled Aug 13 2014,18:06:01)
;
_computing_data_reduction
;
CrysAlisPro, Agilent Technologies,
Version 1.171.37.35 (release 13-08-2014 CrysAlis171 .NET)
(compiled Aug 13 2014,18:06:01)
;
_computing_molecular_graphics 'Olex2 (Dolomanov et al., 2009)'
_computing_publication_material 'Olex2 (Dolomanov et al., 2009)'
_computing_structure_refinement 'ShelXL (Sheldrick, 2008)'
_computing_structure_solution 'ShelXS (Sheldrick, 2008)'
_diffrn_ambient_environment N~2~
_diffrn_ambient_temperature 100.0(1)
_diffrn_detector 'CCD plate'
_diffrn_detector_area_resol_mean 10.4839
_diffrn_detector_type Atlas
_diffrn_measured_fraction_theta_full 1.000
_diffrn_measured_fraction_theta_max 0.975
_diffrn_measurement_details
;
#__ type_ start__ end____ width___ exp.time_
  1 omega -114.00  -66.00   1.0000    1.0000
omega____ theta____ kappa____ phi______ frames
    -      -41.6798 -136.0000   39.0000 48

#__ type_ start__ end____ width___ exp.time_
  2 omega -116.00  -10.00   1.0000    1.0000
omega____ theta____ kappa____ phi______ frames
    -      -41.6798  -73.0000  -82.0000 106

#__ type_ start__ end____ width___ exp.time_
  3 omega   83.00  178.00   1.0000    5.0000
omega____ theta____ kappa____ phi______ frames
    -      109.1316   47.0000 -124.0000 95

#__ type_ start__ end____ width___ exp.time_
  4 omega   35.00  141.00   1.0000    5.0000
omega____ theta____ kappa____ phi______ frames
    -      109.1316  -73.0000  -82.0000 106

#__ type_ start__ end____ width___ exp.time_
  5 omega   37.00  125.00   1.0000    5.0000
omega____ theta____ kappa____ phi______ frames
    -      109.1316 -133.0000 -141.0000 88

#__ type_ start__ end____ width___ exp.time_
  6 omega  -50.00   33.00   1.0000    1.0000
omega____ theta____ kappa____ phi______ frames
    -      -41.6798   38.0000  120.0000 83

#__ type_ start__ end____ width___ exp.time_
  7 omega   23.00   98.00   1.0000    1.0000
omega____ theta____ kappa____ phi______ frames
    -       41.6798 -125.0000  -60.0000 75

#__ type_ start__ end____ width___ exp.time_
  8 omega   33.00   91.00   1.0000    5.0000
omega____ theta____ kappa____ phi______ frames
    -      109.1316  -30.0000  -30.0000 58

#__ type_ start__ end____ width___ exp.time_
  9 omega   33.00   91.00   1.0000    5.0000
omega____ theta____ kappa____ phi______ frames
    -      109.1316  -30.0000   90.0000 58

#__ type_ start__ end____ width___ exp.time_
 10 omega   33.00   91.00   1.0000    5.0000
omega____ theta____ kappa____ phi______ frames
    -      109.1316  -30.0000  -60.0000 58

#__ type_ start__ end____ width___ exp.time_
 11 omega   36.00   98.00   1.0000    5.0000
omega____ theta____ kappa____ phi______ frames
    -      109.1316  -45.0000   30.0000 62

#__ type_ start__ end____ width___ exp.time_
 12 omega -116.00  -91.00   1.0000    1.0000
omega____ theta____ kappa____ phi______ frames
    -      -41.6798  -38.0000  150.0000 25

#__ type_ start__ end____ width___ exp.time_
 13 omega -118.00   -9.00   1.0000    1.0000
omega____ theta____ kappa____ phi______ frames
    -      -41.6798  -77.0000   90.0000 109
;
_diffrn_measurement_device 'four-circle diffractometer'
_diffrn_measurement_device_type 'SuperNova, Dual, Cu at zero, Atlas'
_diffrn_measurement_method '\w scans'
_diffrn_orient_matrix_UB_11 0.0291014000
_diffrn_orient_matrix_UB_12 -0.2011252000
_diffrn_orient_matrix_UB_13 0.0652808000
_diffrn_orient_matrix_UB_21 0.0896971000
_diffrn_orient_matrix_UB_22 0.0638878000
_diffrn_orient_matrix_UB_23 -0.0220540000
_diffrn_orient_matrix_UB_31 0.0007469000
_diffrn_orient_matrix_UB_32 0.1499133000
_diffrn_orient_matrix_UB_33 0.0966847000
_diffrn_radiation_monochromator mirror
_diffrn_radiation_probe x-ray
_diffrn_radiation_type CuK\a
_diffrn_radiation_wavelength 1.54184
_diffrn_reflns_av_R_equivalents 0.0391
_diffrn_reflns_av_unetI/netI 0.0395
_diffrn_reflns_Laue_measured_fraction_full 1.000
_diffrn_reflns_Laue_measured_fraction_max 0.975
_diffrn_reflns_limit_h_max 20
_diffrn_reflns_limit_h_min -17
_diffrn_reflns_limit_k_max 7
_diffrn_reflns_limit_k_min -6
_diffrn_reflns_limit_l_max 16
_diffrn_reflns_limit_l_min -11
_diffrn_reflns_number 6703
_diffrn_reflns_point_group_measured_fraction_full 0.828
_diffrn_reflns_point_group_measured_fraction_max 0.790
_diffrn_reflns_theta_full 67.684
_diffrn_reflns_theta_max 75.410
_diffrn_reflns_theta_min 5.413
_diffrn_source 'sealed X-ray tube'
_diffrn_source_type 'SuperNova (Cu) X-ray Source'
_exptl_absorpt_coefficient_mu 0.747
_exptl_absorpt_correction_T_max 0.990
_exptl_absorpt_correction_T_min 0.983
_exptl_absorpt_correction_type gaussian
_exptl_absorpt_process_details
;
CrysAlisPro, Agilent Technologies,
Version 1.171.37.35 (release 13-08-2014 CrysAlis171 .NET)
(compiled Aug 13 2014,18:06:01)
Numerical absorption correction based on gaussian integration over
            a multifaceted crystal model
Empirical absorption correction using spherical harmonics,
 implemented in SCALE3 ABSPACK scaling algorithm.
;
_exptl_crystal_colour 'clear colourless'
_exptl_crystal_colour_lustre clear
_exptl_crystal_colour_primary colourless
_exptl_crystal_density_diffrn 1.302
_exptl_crystal_description block
_exptl_crystal_F_000 528
_exptl_crystal_size_max 0.1551
_exptl_crystal_size_mid 0.1455
_exptl_crystal_size_min 0.1014
_refine_diff_density_max 0.132
_refine_diff_density_min -0.150
_refine_diff_density_rms 0.034
_refine_ls_abs_structure_details
;
 Flack x determined using 636 quotients [(I+)-(I-)]/[(I+)+(I-)]
 (Parsons and Flack (2004), Acta Cryst. A60, s61).
;
_refine_ls_abs_structure_Flack 0.49(18)
_refine_ls_extinction_method none
_refine_ls_goodness_of_fit_ref 1.046
_refine_ls_hydrogen_treatment constr
_refine_ls_matrix_type full
_refine_ls_number_parameters 166
_refine_ls_number_reflns 2069
_refine_ls_number_restraints 1
_refine_ls_restrained_S_all 1.046
_refine_ls_R_factor_all 0.0376
_refine_ls_R_factor_gt 0.0326
_refine_ls_shift/su_max 0.000
_refine_ls_shift/su_mean 0.000
_refine_ls_structure_factor_coef Fsqd
_refine_ls_weighting_details 'w=1/[\s^2^(Fo^2^)+(0.0396P)^2^+0.0995P] where P=(Fo^2^+2Fc^2^)/3'
_refine_ls_weighting_scheme calc
_refine_ls_wR_factor_gt 0.0781
_refine_ls_wR_factor_ref 0.0820
_reflns_Friedel_coverage 0.549
_reflns_Friedel_fraction_full 0.638
_reflns_Friedel_fraction_max 0.587
_reflns_number_gt 1907
_reflns_number_total 2069
_reflns_threshold_expression 'I > 2\s(I)'
_cod_data_source_file c6ob02221a2.cif
_cod_data_source_block mdh015
_cod_depositor_comments 'Adding full bibliography for 7155367--7155368.cif.'
_cod_database_code 7155367
_shelxl_version_number 2013-4
_chemical_oxdiff_formula 'C14 H17 N O3'
_shelx_space_group_comment
;
The symmetry employed for this shelxl refinement is uniquely defined
by the following loop, which should always be used as a source of
symmetry information in preference to the above space-group names.
They are only intended as comments.
;
_reflns_odcompleteness_completeness 99.93
_reflns_odcompleteness_iscentric 1
_reflns_odcompleteness_theta 66.97
_olex2_refinement_description
;
1. Fixed Uiso
 At 1.2 times of:
  All C(H) groups
 At 1.5 times of:
  All C(H,H,H) groups, All O(H) groups
2.a Ternary CH refined with riding coordinates:
 C4(H4), C2(H2), C5(H5), C3(H3A), C12(H12)
2.b Aromatic/amide H refined with riding coordinates:
 C11(H11), C7(H7), C9(H9), C8(H8), C10(H10)
2.c Idealised Me refined as rotating group:
 C14(H14A,H14B,H14C), C13(H13A,H13B,H13C)
2.d Idealised tetrahedral OH refined as rotating group:
 O3(H3)
;
_olex2_exptl_crystal_mounting_method 'mounted on a nylon loop'
_olex2_submission_special_instructions 'No special instructions were received'

loop_
_space_group_symop_operation_xyz
'x, y, z'
'-x, -y, z+1/2'
'-x+1/2, y+1/2, z+1/2'
'x+1/2, -y+1/2, z'

loop_
_atom_site_label
_atom_site_type_symbol
_atom_site_fract_x
_atom_site_fract_y
_atom_site_fract_z
_atom_site_U_iso_or_equiv
_atom_site_adp_type
_atom_site_occupancy
_atom_site_site_symmetry_order
_atom_site_calc_flag
_atom_site_refinement_flags_posn
O3 O 0.27835(10) 1.0285(3) 0.52390(15) 0.0304(4) Uani 1 1 d .
H3 H 0.2617 1.0585 0.5836 0.046 Uiso 1 1 calc GR
O2 O 0.28165(10) 0.5892(3) 0.21676(15) 0.0352(4) Uani 1 1 d .
O1 O 0.40201(10) 0.5880(3) 0.42088(14) 0.0274(4) Uani 1 1 d .
N1 N 0.22086(11) 0.7046(4) 0.37278(16) 0.0255(4) Uani 1 1 d .
C6 C 0.46655(13) 0.8729(4) 0.5235(2) 0.0255(5) Uani 1 1 d .
C14 C 0.08879(16) 0.6993(5) 0.2818(3) 0.0370(6) Uani 1 1 d .
H14A H 0.1142 0.6911 0.2135 0.055 Uiso 1 1 calc GR
H14B H 0.0360 0.7766 0.2766 0.055 Uiso 1 1 calc GR
H14C H 0.0803 0.5469 0.3084 0.055 Uiso 1 1 calc GR
C1 C 0.27484(14) 0.5987(4) 0.3108(2) 0.0268(5) Uani 1 1 d .
C11 C 0.50349(14) 1.0824(4) 0.5165(2) 0.0289(5) Uani 1 1 d .
H11 H 0.4843 1.1888 0.4674 0.035 Uiso 1 1 calc R
C7 C 0.49591(14) 0.7180(4) 0.5961(2) 0.0295(5) Uani 1 1 d .
H7 H 0.4709 0.5744 0.6017 0.035 Uiso 1 1 calc R
C4 C 0.39304(13) 0.8143(4) 0.45941(19) 0.0239(5) Uani 1 1 d .
H4 H 0.3879 0.9220 0.4006 0.029 Uiso 1 1 calc R
C9 C 0.59734(14) 0.9819(5) 0.6523(2) 0.0340(6) Uani 1 1 d .
H9 H 0.6419 1.0193 0.6960 0.041 Uiso 1 1 calc R
C2 C 0.32264(14) 0.5009(4) 0.4030(2) 0.0283(5) Uani 1 1 d .
H2 H 0.3185 0.3338 0.4099 0.034 Uiso 1 1 calc R
C8 C 0.56109(15) 0.7723(5) 0.6596(2) 0.0339(6) Uani 1 1 d .
H8 H 0.5809 0.6658 0.7082 0.041 Uiso 1 1 calc R
C5 C 0.31248(14) 0.8109(4) 0.5226(2) 0.0255(5) Uani 1 1 d .
H5 H 0.3246 0.7627 0.5949 0.031 Uiso 1 1 calc R
C13 C 0.16202(19) 1.0631(5) 0.3154(3) 0.0458(7) Uani 1 1 d .
H13A H 0.1936 1.1460 0.3671 0.069 Uiso 1 1 calc GR
H13B H 0.1103 1.1413 0.3024 0.069 Uiso 1 1 calc GR
H13C H 0.1935 1.0539 0.2512 0.069 Uiso 1 1 calc GR
C3 C 0.26063(14) 0.6335(4) 0.4705(2) 0.0274(5) Uani 1 1 d .
H3A H 0.2260 0.5403 0.5175 0.033 Uiso 1 1 calc R
C12 C 0.14458(14) 0.8283(4) 0.3546(2) 0.0287(5) Uani 1 1 d .
H12 H 0.1156 0.8428 0.4222 0.034 Uiso 1 1 calc R
C10 C 0.56880(15) 1.1374(4) 0.5813(2) 0.0324(6) Uani 1 1 d .
H10 H 0.5936 1.2815 0.5768 0.039 Uiso 1 1 calc R

loop_
_atom_site_aniso_label
_atom_site_aniso_U_11
_atom_site_aniso_U_22
_atom_site_aniso_U_33
_atom_site_aniso_U_23
_atom_site_aniso_U_13
_atom_site_aniso_U_12
O3 0.0350(9) 0.0320(8) 0.0242(8) -0.0004(9) 0.0033(7) 0.0082(7)
O2 0.0315(9) 0.0484(11) 0.0256(10) -0.0063(9) 0.0011(8) -0.0044(8)
O1 0.0227(7) 0.0273(8) 0.0322(9) -0.0034(8) -0.0004(7) 0.0015(6)
N1 0.0232(9) 0.0310(9) 0.0224(10) 0.0034(9) -0.0005(8) -0.0002(8)
C6 0.0238(9) 0.0286(10) 0.0242(11) -0.0021(11) 0.0025(10) 0.0019(9)
C14 0.0312(12) 0.0385(13) 0.0412(16) -0.0071(13) -0.0089(11) -0.0002(11)
C1 0.0248(10) 0.0295(11) 0.0260(12) -0.0031(10) 0.0006(9) -0.0061(9)
C11 0.0265(10) 0.0301(11) 0.0302(13) -0.0020(12) 0.0032(10) 0.0014(9)
C7 0.0294(11) 0.0300(12) 0.0292(13) 0.0005(11) 0.0002(10) 0.0016(10)
C4 0.0242(11) 0.0242(10) 0.0234(11) -0.0011(10) 0.0019(9) 0.0016(9)
C9 0.0241(11) 0.0452(14) 0.0326(13) -0.0112(13) -0.0004(10) 0.0028(11)
C2 0.0255(11) 0.0278(11) 0.0316(14) -0.0011(11) 0.0005(10) -0.0017(9)
C8 0.0299(12) 0.0415(14) 0.0303(13) -0.0009(13) -0.0016(10) 0.0056(11)
C5 0.0274(10) 0.0308(10) 0.0182(10) 0.0006(11) 0.0021(9) 0.0039(9)
C13 0.0420(15) 0.0359(13) 0.060(2) 0.0109(15) -0.0195(14) -0.0026(12)
C3 0.0271(11) 0.0323(10) 0.0227(11) 0.0047(10) 0.0015(10) -0.0001(10)
C12 0.0239(11) 0.0324(12) 0.0297(13) -0.0007(11) -0.0009(9) 0.0002(9)
C10 0.0248(10) 0.0332(12) 0.0391(15) -0.0072(12) 0.0039(10) -0.0028(10)

loop_
_atom_type_symbol
_atom_type_description
_atom_type_scat_dispersion_real
_atom_type_scat_dispersion_imag
_atom_type_scat_source
C C 0.0181 0.0091 'International Tables Vol C Tables 4.2.6.8 and 6.1.1.4'
H H 0.0000 0.0000 'International Tables Vol C Tables 4.2.6.8 and 6.1.1.4'
N N 0.0311 0.0180 'International Tables Vol C Tables 4.2.6.8 and 6.1.1.4'
O O 0.0492 0.0322 'International Tables Vol C Tables 4.2.6.8 and 6.1.1.4'

loop_
_exptl_crystal_face_index_h
_exptl_crystal_face_index_k
_exptl_crystal_face_index_l
_exptl_crystal_face_perp_dist
_exptl_oxdiff_crystal_face_indexfrac_h
_exptl_oxdiff_crystal_face_indexfrac_k
_exptl_oxdiff_crystal_face_indexfrac_l
_exptl_oxdiff_crystal_face_x
_exptl_oxdiff_crystal_face_y
_exptl_oxdiff_crystal_face_z
-9 2 1 0.0977 -9.0017 2.0031 1.0034 -0.5993 -0.7016 0.3906
9 -2 -2 0.0484 9.0009 -2.0027 -2.0022 0.5340 0.7236 -0.4871
-4 -2 -7 0.0689 -4.0101 -1.9970 -6.9876 -0.1712 -0.3332 -0.9780
5 1 7 0.0264 5.0096 0.9963 6.9875 0.4016 0.3589 0.8287
-10 -1 -1 0.0820 -10.0070 -0.9972 -0.9917 -0.1554 -0.9394 -0.2528
10 0 -2 0.0286 10.0034 -0.0021 -2.0040 0.1607 0.9413 -0.1866
-6 -2 -6 0.0596 -6.0103 -1.9968 -5.9875 -0.1642 -0.5346 -0.8827
-7 -3 -3 0.0512 -7.0092 -2.9981 -2.9900 0.2038 -0.7543 -0.7438
-8 0 5 0.0954 -7.9998 0.0004 4.9989 0.0935 -0.8278 0.4774
7 0 -6 0.0789 6.9985 0.0003 -5.9970 -0.1879 0.7600 -0.5745
9 2 0 0.0426 9.0067 1.9983 -0.0070 -0.1403 0.9357 0.3056
-3 -1 -8 0.0653 -3.0094 -0.9964 -7.9875 -0.4086 -0.1574 -0.9239
-5 3 1 0.0787 -4.9987 3.0024 1.0002 -0.6840 -0.2786 0.5431
-3 -2 7 0.0570 -2.9976 -2.0028 6.9944 0.7722 -0.5511 0.3738
1 1 -8 0.0684 0.9947 1.0033 -7.9913 -0.6945 0.3296 -0.6215
1 4 2 0.0673 1.0063 4.0007 1.9946 -0.6452 0.3019 0.7934

loop_
_geom_angle_atom_site_label_1
_geom_angle_atom_site_label_2
_geom_angle_atom_site_label_3
_geom_angle
C5 O3 H3 109.5
C2 O1 C4 107.76(17)
C1 N1 C3 95.13(19)
C1 N1 C12 133.9(2)
C12 N1 C3 130.7(2)
C11 C6 C7 119.1(2)
C11 C6 C4 121.3(2)
C7 C6 C4 119.6(2)
H14A C14 H14B 109.5
H14A C14 H14C 109.5
H14B C14 H14C 109.5
C12 C14 H14A 109.5
C12 C14 H14B 109.5
C12 C14 H14C 109.5
O2 C1 N1 132.3(2)
O2 C1 C2 135.1(2)
N1 C1 C2 92.6(2)
C6 C11 H11 119.9
C6 C11 C10 120.2(2)
C10 C11 H11 119.9
C6 C7 H7 119.7
C8 C7 C6 120.7(2)
C8 C7 H7 119.7
O1 C4 C6 109.07(19)
O1 C4 H4 110.0
O1 C4 C5 104.89(18)
C6 C4 H4 110.0
C6 C4 C5 112.9(2)
C5 C4 H4 110.0
C8 C9 H9 119.9
C8 C9 C10 120.2(2)
C10 C9 H9 119.9
O1 C2 C1 116.9(2)
O1 C2 H2 114.2
O1 C2 C3 108.6(2)
C1 C2 H2 114.2
C1 C2 C3 85.12(18)
C3 C2 H2 114.2
C7 C8 H8 120.1
C9 C8 C7 119.9(3)
C9 C8 H8 120.1
O3 C5 C4 109.26(19)
O3 C5 H5 109.3
O3 C5 C3 115.1(2)
C4 C5 H5 109.3
C3 C5 C4 104.34(19)
C3 C5 H5 109.3
H13A C13 H13B 109.5
H13A C13 H13C 109.5
H13B C13 H13C 109.5
C12 C13 H13A 109.5
C12 C13 H13B 109.5
C12 C13 H13C 109.5
N1 C3 C2 87.11(19)
N1 C3 C5 115.4(2)
N1 C3 H3A 115.5
C2 C3 H3A 115.5
C5 C3 C2 103.93(18)
C5 C3 H3A 115.5
N1 C12 C14 110.9(2)
N1 C12 C13 110.9(2)
N1 C12 H12 107.7
C14 C12 H12 107.7
C13 C12 C14 111.7(3)
C13 C12 H12 107.7
C11 C10 H10 120.0
C9 C10 C11 120.0(2)
C9 C10 H10 120.0

loop_
_geom_bond_atom_site_label_1
_geom_bond_atom_site_label_2
_geom_bond_distance
O3 H3 0.8400
O3 C5 1.410(3)
O2 C1 1.227(3)
O1 C4 1.444(3)
O1 C2 1.416(3)
N1 C1 1.350(3)
N1 C3 1.486(3)
N1 C12 1.467(3)
C6 C11 1.388(3)
C6 C7 1.402(4)
C6 C4 1.502(3)
C14 H14A 0.9800
C14 H14B 0.9800
C14 H14C 0.9800
C14 C12 1.521(4)
C1 C2 1.543(4)
C11 H11 0.9500
C11 C10 1.398(4)
C7 H7 0.9500
C7 C8 1.385(4)
C4 H4 1.0000
C4 C5 1.552(3)
C9 H9 0.9500
C9 C8 1.384(4)
C9 C10 1.386(4)
C2 H2 1.0000
C2 C3 1.554(3)
C8 H8 0.9500
C5 H5 1.0000
C5 C3 1.513(3)
C13 H13A 0.9800
C13 H13B 0.9800
C13 H13C 0.9800
C13 C12 1.514(4)
C3 H3A 1.0000
C12 H12 1.0000
C10 H10 0.9500

loop_
_geom_torsion_atom_site_label_1
_geom_torsion_atom_site_label_2
_geom_torsion_atom_site_label_3
_geom_torsion_atom_site_label_4
_geom_torsion
O3 C5 C3 N1 42.2(3)
O3 C5 C3 C2 135.7(2)
O2 C1 C2 O1 69.1(4)
O2 C1 C2 C3 177.5(3)
O1 C4 C5 O3 -153.4(2)
O1 C4 C5 C3 -29.9(2)
O1 C2 C3 N1 118.6(2)
O1 C2 C3 C5 3.1(3)
N1 C1 C2 O1 -110.4(2)
N1 C1 C2 C3 -1.94(19)
C6 C11 C10 C9 0.6(4)
C6 C7 C8 C9 0.5(4)
C6 C4 C5 O3 88.0(2)
C6 C4 C5 C3 -148.5(2)
C1 N1 C3 C2 -2.01(19)
C1 N1 C3 C5 102.0(2)
C1 N1 C12 C14 46.7(4)
C1 N1 C12 C13 -78.0(4)
C1 C2 C3 N1 1.76(17)
C1 C2 C3 C5 -113.7(2)
C11 C6 C7 C8 -0.3(4)
C11 C6 C4 O1 138.1(2)
C11 C6 C4 C5 -105.8(3)
C7 C6 C11 C10 -0.3(4)
C7 C6 C4 O1 -45.5(3)
C7 C6 C4 C5 70.7(3)
C4 O1 C2 C1 71.3(3)
C4 O1 C2 C3 -22.8(3)
C4 C6 C11 C10 176.2(2)
C4 C6 C7 C8 -176.8(2)
C4 C5 C3 N1 -77.5(2)
C4 C5 C3 C2 16.0(2)
C2 O1 C4 C6 153.9(2)
C2 O1 C4 C5 32.8(2)
C8 C9 C10 C11 -0.4(4)
C3 N1 C1 O2 -177.5(3)
C3 N1 C1 C2 2.0(2)
C3 N1 C12 C14 -126.0(3)
C3 N1 C12 C13 109.3(3)
C12 N1 C1 O2 8.1(5)
C12 N1 C1 C2 -172.4(2)
C12 N1 C3 C2 172.7(2)
C12 N1 C3 C5 -83.2(3)
C10 C9 C8 C7 -0.2(4)
